data_7063414
loop_
_publ_author_name
'Narayanaswamy, Srinivasan'
'Bhargavi, G.'
'Rajasekharan, M. V.'

_publ_section_title
;
 Exploring supramolecular architectures in Mn(iii) two-compartment o-vanhd
 Schiff base complexes: insights from apical aqua ligands and bond valence
 sum analysis
;
_journal_issue 34
_journal_name_full 'New Journal of Chemistry'
_journal_page_first 15215
_journal_page_last 15226
_journal_paper_doi 10.1039/D4NJ02177K
_journal_volume 48
_journal_year 2024
_chemical_absolute_configuration rmad
_chemical_formula_moiety 'C22 H26 Mn N5 O5, C H4 O'
_chemical_formula_sum 'C23 H30 Mn N5 O6'
_chemical_formula_weight 527.46
_chemical_name_common '[Mn(O-Vanen)(H2O)NNN]2.2CH3OH'
_space_group_IT_number 4
_space_group_name_Hall 'P 2yb'
_space_group_name_H-M_alt 'P 1 21 1'
_symmetry_cell_setting monoclinic
_symmetry_space_group_name_Hall 'P 2yb'
_symmetry_space_group_name_H-M 'P 1 21 1'
_atom_sites_solution_hydrogens geom
_atom_sites_solution_primary direct
_atom_sites_solution_secondary difmap
_audit_block_doi 10.5517/ccdc.csd.cc2fw8l6
_audit_creation_method SHELXL-97
_audit_update_record
;
2023-05-04 deposited with the CCDC.	2024-07-31 downloaded from the CCDC.
;
_cell_angle_alpha 90.00
_cell_angle_beta 96.269(2)
_cell_angle_gamma 90.00
_cell_formula_units_Z 4
_cell_length_a 8.2741(7)
_cell_length_b 24.624(2)
_cell_length_c 11.7985(10)
_cell_measurement_reflns_used 11135
_cell_measurement_temperature 100(2)
_cell_measurement_theta_max 25.00
_cell_measurement_theta_min 0.963
_cell_volume 2389.5(3)
_computing_structure_refinement 'SHELXL-97 (Sheldrick, 1997)'
_diffrn_ambient_temperature 100(2)
_diffrn_measured_fraction_theta_full 1.000
_diffrn_measured_fraction_theta_max 0.963
_diffrn_measurement_device_type 'Xcalibur, Eos, Gemini'
_diffrn_measurement_method '\w scans'
_diffrn_radiation_monochromator graphite
_diffrn_radiation_source 'fine-focus sealed tube'
_diffrn_radiation_type MoK\a
_diffrn_radiation_wavelength 0.71073
_diffrn_reflns_av_R_equivalents 0.0590
_diffrn_reflns_av_sigmaI/netI 0.0846
_diffrn_reflns_limit_h_max 11
_diffrn_reflns_limit_h_min -11
_diffrn_reflns_limit_k_max 32
_diffrn_reflns_limit_k_min -32
_diffrn_reflns_limit_l_max 15
_diffrn_reflns_limit_l_min -15
_diffrn_reflns_number 27906
_diffrn_reflns_theta_full 25.00
_diffrn_reflns_theta_max 28.32
_diffrn_reflns_theta_min 1.65
_exptl_absorpt_coefficient_mu 0.602
_exptl_absorpt_correction_T_max 0.942
_exptl_absorpt_correction_T_min 0.930
_exptl_absorpt_correction_type multi-scan
_exptl_absorpt_process_details sadabs
_exptl_crystal_colour 'Dark red'
_exptl_crystal_density_diffrn 1.466
_exptl_crystal_density_method 'not measured'
_exptl_crystal_description Rectangle
_exptl_crystal_F_000 1104
_exptl_crystal_size_max 0.2
_exptl_crystal_size_mid 0.1
_exptl_crystal_size_min 0.1
_refine_diff_density_max 0.854
_refine_diff_density_min -0.727
_refine_diff_density_rms 0.091
_refine_ls_abs_structure_details 'Flack H D (1983), Acta Cryst. A39, 876-881'
_refine_ls_abs_structure_Flack 0.028(18)
_refine_ls_extinction_method none
_refine_ls_goodness_of_fit_ref 1.015
_refine_ls_hydrogen_treatment mixed
_refine_ls_matrix_type full
_refine_ls_number_parameters 668
_refine_ls_number_reflns 11907
_refine_ls_number_restraints 9
_refine_ls_restrained_S_all 1.014
_refine_ls_R_factor_all 0.0752
_refine_ls_R_factor_gt 0.0558
_refine_ls_shift/su_max 0.021
_refine_ls_shift/su_mean 0.017
_refine_ls_structure_factor_coef Fsqd
_refine_ls_weighting_details 'calc w=1/[\s^2^(Fo^2^)+(0.0545P)^2^+0.0000P] where P=(Fo^2^+2Fc^2^)/3'
_refine_ls_weighting_scheme calc
_refine_ls_wR_factor_gt 0.1123
_refine_ls_wR_factor_ref 0.1204
_reflns_number_gt 8958
_reflns_number_total 11135
_reflns_threshold_expression >2sigma(I)
_cod_data_source_file d4nj02177k2.cif
_cod_data_source_block mvr665
_cod_depositor_comments
;
The following automatic conversions were performed:

data item '_symmetry_cell_setting' value 'MONOCLINIC' was changed to
'monoclinic' in accordance with the
/home/data/users/saulius/crontab/automatic-downloads/rss-feeds/RSC/lib/dictionaries/cif_core.dic
dictionary named 'cif_core.dic' version 2.4.2 last updated on
2011-04-26.

Automatic conversion script
Id: cif_fix_values 8170 2020-07-09 18:12:32Z antanas 

 Adding full bibliography for 7063412--7063414.cif.
;
_cod_original_sg_symbol_Hall p_2yb
_cod_original_sg_symbol_H-M ' p_1_21_1'
_cod_database_code 7063414

loop_
_symmetry_equiv_pos_as_xyz
'x, y, z'
'-x, y+1/2, -z'

loop_
_atom_site_label
_atom_site_type_symbol
_atom_site_fract_x
_atom_site_fract_y
_atom_site_fract_z
_atom_site_U_iso_or_equiv
_atom_site_adp_type
_atom_site_occupancy
_atom_site_symmetry_multiplicity
_atom_site_calc_flag
_atom_site_refinement_flags
_atom_site_disorder_assembly
_atom_site_disorder_group
Mn1 Mn 0.48173(7) 0.81445(2) 0.81299(5) 0.01101(14) Uiso 1 1 d . . .
Mn2 Mn 0.49656(6) -0.00066(2) 0.68452(5) 0.01254(15) Uani 1 1 d . . .
O1 O 0.4855(3) 0.87087(13) 0.9217(3) 0.0145(7) Uani 1 1 d . . .
O2 O 0.3119(3) 0.84713(13) 0.7170(3) 0.0136(7) Uani 1 1 d . . .
O3 O 0.4446(3) 0.95911(13) 1.0354(3) 0.0158(7) Uani 1 1 d . . .
O4 O 0.0654(3) 0.90357(13) 0.6314(3) 0.0159(7) Uani 1 1 d . . .
O5 O 0.6619(3) 0.85642(13) 0.7110(3) 0.0160(7) Uani 1 1 d D . .
O6 O 0.4878(3) -0.05885(13) 0.5803(2) 0.0126(7) Uani 1 1 d . . .
O7 O 0.6729(3) -0.03153(13) 0.7739(3) 0.0139(7) Uani 1 1 d . . .
O8 O 0.5382(3) -0.14404(14) 0.4615(3) 0.0203(8) Uani 1 1 d . . .
O9 O 0.9119(3) -0.09148(13) 0.8586(3) 0.0157(7) Uani 1 1 d . . .
O10 O 0.3235(3) -0.04303(13) 0.7906(3) 0.0156(7) Uani 1 1 d D . .
O11 O 0.1502(4) 0.77436(18) 0.0998(3) 0.0345(10) Uani 1 1 d D . .
O12 O 0.8244(4) 0.03399(17) 0.3901(3) 0.0309(9) Uani 1 1 d D . .
N1 N 0.6733(4) 0.77782(15) 0.8971(3) 0.0122(8) Uani 1 1 d . . .
N2 N 0.5029(4) 0.75543(16) 0.7013(3) 0.0119(8) Uani 1 1 d . . .
N3 N 0.3124(4) 0.76139(16) 0.8989(3) 0.0195(8) Uani 1 1 d . . .
N4 N 0.3366(4) 0.71347(19) 0.9027(3) 0.0195(9) Uani 1 1 d . . .
N5 N 0.3601(5) 0.66702(19) 0.9071(4) 0.0317(11) Uani 1 1 d . . .
N6 N 0.2912(4) 0.03145(15) 0.6104(3) 0.0137(8) Uani 1 1 d . . .
N7 N 0.4894(4) 0.06260(16) 0.7888(3) 0.0126(8) Uani 1 1 d . . .
N8 N 0.6464(4) 0.05055(18) 0.5786(3) 0.0222(9) Uani 1 1 d . . .
N9 N 0.6367(4) 0.09894(18) 0.5812(3) 0.0173(9) Uani 1 1 d . . .
N10 N 0.6276(4) 0.14619(19) 0.5832(4) 0.0242(10) Uani 1 1 d . . .
C1 C 0.5845(4) 0.8776(2) 1.0164(4) 0.0135(9) Uani 1 1 d . . .
C2 C 0.5649(5) 0.92544(19) 1.0822(4) 0.0151(10) Uani 1 1 d . . .
C3 C 0.6625(5) 0.93459(19) 1.1827(4) 0.0140(9) Uani 1 1 d . . .
H3 H 0.6468 0.9662 1.2264 0.017 Uiso 1 1 calc R . .
C4 C 0.7845(5) 0.8976(2) 1.2206(4) 0.0192(10) Uani 1 1 d . . .
H4 H 0.8509 0.9041 1.2902 0.023 Uiso 1 1 calc R . .
C5 C 0.8091(5) 0.85203(19) 1.1584(4) 0.0161(10) Uani 1 1 d . . .
H5 H 0.8930 0.8273 1.1847 0.019 Uiso 1 1 calc R . .
C6 C 0.7109(5) 0.8416(2) 1.0554(4) 0.0151(10) Uani 1 1 d . . .
C7 C 0.7483(5) 0.79382(19) 0.9927(4) 0.0148(10) Uani 1 1 d . . .
H7 H 0.8365 0.7721 1.0249 0.018 Uiso 1 1 calc R . .
C8 C 0.7187(5) 0.72636(15) 0.8427(3) 0.0139(8) Uani 1 1 d . . .
H8 H 0.654(5) 0.6965(16) 0.874(3) 0.017 Uiso 1 1 calc . . .
C9 C 0.6653(5) 0.73030(16) 0.7148(3) 0.0133(8) Uani 1 1 d . . .
H9 H 0.741(5) 0.7563(15) 0.682(3) 0.016 Uiso 1 1 calc . . .
C10 C 0.6835(5) 0.6761(2) 0.6563(4) 0.0195(10) Uani 1 1 d . . .
H10A H 0.6507 0.6797 0.5734 0.023 Uiso 1 1 calc R . .
H10B H 0.6122 0.6487 0.6870 0.023 Uiso 1 1 calc R . .
C11 C 0.8599(5) 0.65759(19) 0.6767(4) 0.0217(10) Uani 1 1 d . . .
H11A H 0.9290 0.6829 0.6382 0.026 Uiso 1 1 calc R . .
H11B H 0.8703 0.6211 0.6431 0.026 Uiso 1 1 calc R . .
C12 C 0.9196(5) 0.65559(18) 0.8040(4) 0.0252(10) Uani 1 1 d . . .
H12A H 0.8585 0.6273 0.8409 0.030 Uiso 1 1 calc R . .
H12B H 1.0361 0.6454 0.8138 0.030 Uiso 1 1 calc R . .
C13 C 0.8981(5) 0.7101(2) 0.8625(4) 0.0215(11) Uani 1 1 d . . .
H13A H 0.9662 0.7381 0.8307 0.026 Uiso 1 1 calc R . .
H13B H 0.9326 0.7069 0.9453 0.026 Uiso 1 1 calc R . .
C14 C 0.3905(5) 0.74187(19) 0.6220(4) 0.0156(10) Uani 1 1 d . . .
H14 H 0.4072 0.7099 0.5799 0.019 Uiso 1 1 calc R . .
C15 C 0.2427(5) 0.7711(2) 0.5923(4) 0.0163(10) Uani 1 1 d . . .
C16 C 0.1319(5) 0.7497(2) 0.5032(4) 0.0188(10) Uani 1 1 d . . .
H16 H 0.1512 0.7148 0.4731 0.023 Uiso 1 1 calc R . .
C17 C -0.0024(5) 0.7785(2) 0.4600(4) 0.0219(11) Uani 1 1 d . . .
H17 H -0.0765 0.7632 0.4014 0.026 Uiso 1 1 calc R . .
C18 C -0.0306(5) 0.8310(2) 0.5025(4) 0.0181(10) Uani 1 1 d . . .
H18 H -0.1234 0.8511 0.4722 0.022 Uiso 1 1 calc R . .
C19 C 0.0769(5) 0.85282(19) 0.5881(4) 0.0140(9) Uani 1 1 d . . .
C20 C 0.2133(4) 0.8228(2) 0.6356(4) 0.0139(10) Uani 1 1 d . . .
C21 C 0.4272(5) 1.00963(19) 1.0913(4) 0.0188(10) Uani 1 1 d . . .
H21A H 0.3926 1.0031 1.1669 0.028 Uiso 1 1 calc R . .
H21B H 0.3453 1.0317 1.0461 0.028 Uiso 1 1 calc R . .
H21C H 0.5315 1.0288 1.0992 0.028 Uiso 1 1 calc R . .
C22 C -0.0663(5) 0.93748(19) 0.5850(4) 0.0163(10) Uani 1 1 d . . .
H22A H -0.0552 0.9451 0.5047 0.024 Uiso 1 1 calc R . .
H22B H -0.0641 0.9717 0.6276 0.024 Uiso 1 1 calc R . .
H22C H -0.1697 0.9188 0.5908 0.024 Uiso 1 1 calc R . .
C23 C 0.3960(5) -0.0633(2) 0.4819(4) 0.0129(9) Uani 1 1 d . . .
C24 C 0.4200(5) -0.10921(19) 0.4142(4) 0.0157(10) Uani 1 1 d . . .
C25 C 0.3275(5) -0.1172(2) 0.3113(4) 0.0213(11) Uani 1 1 d . . .
H25 H 0.3465 -0.1481 0.2663 0.026 Uiso 1 1 calc R . .
C26 C 0.2059(5) -0.0801(2) 0.2726(4) 0.0204(11) Uani 1 1 d . . .
H26 H 0.1428 -0.0857 0.2013 0.024 Uiso 1 1 calc R . .
C27 C 0.1780(5) -0.0363(2) 0.3367(4) 0.0202(11) Uani 1 1 d . . .
H27 H 0.0933 -0.0119 0.3105 0.024 Uiso 1 1 calc R . .
C28 C 0.2719(5) -0.02611(19) 0.4415(4) 0.0142(10) Uani 1 1 d . . .
C29 C 0.2214(5) 0.01690(18) 0.5119(4) 0.0131(9) Uani 1 1 d . . .
H29 H 0.1272 0.0366 0.4831 0.016 Uiso 1 1 calc R . .
C30 C 0.2176(4) 0.06835(16) 0.6885(3) 0.0136(8) Uani 1 1 d . . .
H30 H 0.169(5) 0.0451(15) 0.746(3) 0.016 Uiso 1 1 calc . . .
C31 C 0.3553(5) 0.10090(16) 0.7533(4) 0.0148(9) Uani 1 1 d . . .
H31 H 0.396(5) 0.1276(16) 0.699(3) 0.018 Uiso 1 1 calc . . .
C32 C 0.2897(5) 0.1330(2) 0.8499(4) 0.0215(11) Uani 1 1 d . . .
H32A H 0.2477 0.1076 0.9049 0.026 Uiso 1 1 calc R . .
H32B H 0.3780 0.1548 0.8910 0.026 Uiso 1 1 calc R . .
C33 C 0.1530(5) 0.1704(2) 0.7988(4) 0.0253(11) Uani 1 1 d . . .
H33A H 0.1065 0.1900 0.8610 0.030 Uiso 1 1 calc R . .
H33B H 0.1982 0.1978 0.7494 0.030 Uiso 1 1 calc R . .
C34 C 0.0191(5) 0.13886(18) 0.7292(4) 0.0217(9) Uani 1 1 d . . .
H34A H -0.0343 0.1144 0.7803 0.026 Uiso 1 1 calc R . .
H34B H -0.0639 0.1646 0.6943 0.026 Uiso 1 1 calc R . .
C35 C 0.0836(5) 0.1057(2) 0.6364(4) 0.0197(11) Uani 1 1 d . . .
H35A H 0.1268 0.1301 0.5803 0.024 Uiso 1 1 calc R . .
H35B H -0.0054 0.0839 0.5962 0.024 Uiso 1 1 calc R . .
C36 C 0.6004(5) 0.0743(2) 0.8711(4) 0.0141(9) Uani 1 1 d . . .
H36 H 0.5894 0.1076 0.9099 0.017 Uiso 1 1 calc R . .
C37 C 0.7403(5) 0.04075(19) 0.9090(4) 0.0126(9) Uani 1 1 d . . .
C38 C 0.8483(5) 0.0603(2) 1.0001(4) 0.0197(10) Uani 1 1 d . . .
H38 H 0.8308 0.0947 1.0327 0.024 Uiso 1 1 calc R . .
C39 C 0.9794(5) 0.0292(2) 1.0416(4) 0.0231(11) Uani 1 1 d . . .
H39 H 1.0532 0.0428 1.1024 0.028 Uiso 1 1 calc R . .
C40 C 1.0059(5) -0.02165(19) 0.9966(4) 0.0173(10) Uani 1 1 d . . .
H40 H 1.0971 -0.0426 1.0266 0.021 Uiso 1 1 calc R . .
C41 C 0.9003(4) -0.04190(19) 0.9084(4) 0.0122(9) Uani 1 1 d . . .
C42 C 0.7664(4) -0.01061(18) 0.8602(3) 0.0102(9) Uani 1 1 d . . .
C43 C 0.5520(5) -0.1950(2) 0.4053(4) 0.0204(11) Uani 1 1 d . . .
H43A H 0.4459 -0.2131 0.3965 0.031 Uiso 1 1 calc R . .
H43B H 0.6312 -0.2179 0.4509 0.031 Uiso 1 1 calc R . .
H43C H 0.5882 -0.1889 0.3300 0.031 Uiso 1 1 calc R . .
C44 C 1.0417(4) -0.1260(2) 0.9049(4) 0.0174(10) Uani 1 1 d . . .
H44A H 1.1461 -0.1085 0.8964 0.026 Uiso 1 1 calc R . .
H44B H 1.0354 -0.1607 0.8640 0.026 Uiso 1 1 calc R . .
H44C H 1.0325 -0.1324 0.9859 0.026 Uiso 1 1 calc R . .
C45 C 0.2561(6) 0.7398(2) 0.1681(4) 0.0321(13) Uani 1 1 d . . .
H45A H 0.3688 0.7509 0.1628 0.048 Uiso 1 1 calc R . .
H45B H 0.2405 0.7023 0.1414 0.048 Uiso 1 1 calc R . .
H45C H 0.2325 0.7423 0.2475 0.048 Uiso 1 1 calc R . .
C46 C 0.7474(6) 0.0755(2) 0.3210(4) 0.0276(12) Uani 1 1 d . . .
H46A H 0.7773 0.1110 0.3546 0.041 Uiso 1 1 calc R . .
H46B H 0.6292 0.0709 0.3161 0.041 Uiso 1 1 calc R . .
H46C H 0.7825 0.0734 0.2444 0.041 Uiso 1 1 calc R . .
H5A H 0.714(5) 0.8819(14) 0.748(3) 0.025(14) Uiso 1 1 d D . .
H5B H 0.586(5) 0.8728(17) 0.669(4) 0.051(18) Uiso 1 1 d D . .
H10C H 0.357(5) -0.0569(14) 0.852(2) 0.012(11) Uiso 1 1 d D . .
H10D H 0.287(8) -0.0692(16) 0.747(4) 0.08(3) Uiso 1 1 d D . .
H11C H 0.193(7) 0.780(3) 0.038(3) 0.06(2) Uiso 1 1 d D . .
H12C H 0.780(6) 0.034(2) 0.453(3) 0.033(16) Uiso 1 1 d D . .

loop_
_atom_site_aniso_label
_atom_site_aniso_U_11
_atom_site_aniso_U_22
_atom_site_aniso_U_33
_atom_site_aniso_U_23
_atom_site_aniso_U_13
_atom_site_aniso_U_12
Mn2 0.0074(2) 0.0140(3) 0.0153(3) -0.0014(2) -0.0031(2) 0.0013(2)
O1 0.0102(13) 0.0169(17) 0.0151(16) -0.0029(13) -0.0048(11) 0.0013(12)
O2 0.0096(13) 0.0175(17) 0.0123(15) -0.0007(14) -0.0049(11) 0.0048(12)
O3 0.0167(14) 0.0135(18) 0.0166(17) -0.0023(14) -0.0009(12) 0.0024(12)
O4 0.0118(14) 0.0183(18) 0.0166(16) -0.0006(14) -0.0029(12) 0.0031(12)
O5 0.0123(14) 0.0145(17) 0.0207(18) -0.0028(15) -0.0008(13) -0.0020(12)
O6 0.0111(13) 0.0153(17) 0.0106(15) -0.0003(13) -0.0023(11) 0.0025(11)
O7 0.0125(13) 0.0095(16) 0.0184(16) -0.0026(13) -0.0036(12) 0.0020(11)
O8 0.0155(15) 0.021(2) 0.0224(19) -0.0065(16) -0.0057(13) 0.0063(13)
O9 0.0110(13) 0.0131(17) 0.0218(17) -0.0021(14) -0.0035(12) 0.0047(12)
O10 0.0161(15) 0.0136(18) 0.0160(17) 0.0033(15) -0.0037(13) 0.0005(12)
O11 0.0277(18) 0.053(3) 0.024(2) 0.0096(19) 0.0060(15) 0.0172(17)
O12 0.0279(17) 0.038(2) 0.027(2) -0.0015(18) 0.0063(15) 0.0108(16)
N1 0.0074(15) 0.0145(19) 0.0146(18) 0.0003(14) 0.0006(13) -0.0004(13)
N2 0.0135(18) 0.010(2) 0.0117(18) 0.0028(15) -0.0003(14) 0.0029(13)
N3 0.0207(19) 0.018(2) 0.020(2) 0.0028(16) 0.0019(15) 0.0028(15)
N4 0.0103(17) 0.029(3) 0.020(2) 0.0003(18) 0.0039(14) -0.0074(16)
N5 0.026(2) 0.020(3) 0.050(3) 0.005(2) 0.003(2) -0.0058(18)
N6 0.0135(16) 0.0138(19) 0.0137(18) 0.0027(15) 0.0016(13) 0.0032(14)
N7 0.0079(16) 0.015(2) 0.0149(18) -0.0005(16) 0.0001(13) 0.0015(13)
N8 0.0190(19) 0.023(2) 0.025(2) 0.0032(17) 0.0070(15) -0.0021(15)
N9 0.0124(17) 0.025(3) 0.0142(19) 0.0025(17) 0.0000(14) -0.0041(15)
N10 0.022(2) 0.024(3) 0.027(2) 0.006(2) 0.0027(17) -0.0027(17)
C1 0.0070(18) 0.018(2) 0.015(2) 0.006(2) 0.0005(15) -0.0022(16)
C2 0.0103(19) 0.017(3) 0.018(2) -0.003(2) 0.0003(17) -0.0010(16)
C3 0.016(2) 0.011(2) 0.016(2) 0.0008(18) 0.0048(16) -0.0011(16)
C4 0.017(2) 0.025(3) 0.014(2) 0.001(2) -0.0041(17) -0.0040(19)
C5 0.016(2) 0.016(2) 0.016(2) 0.005(2) 0.0027(17) 0.0009(17)
C6 0.0122(19) 0.017(3) 0.016(2) -0.001(2) -0.0001(16) 0.0018(17)
C7 0.0102(18) 0.022(2) 0.012(2) 0.0084(18) -0.0001(16) 0.0011(16)
C8 0.0118(18) 0.0125(19) 0.017(2) 0.0029(16) 0.0005(15) 0.0004(15)
C9 0.0105(18) 0.014(2) 0.016(2) -0.0006(17) 0.0019(15) -0.0011(15)
C10 0.020(2) 0.016(2) 0.021(3) -0.0075(19) -0.0024(18) 0.0047(18)
C11 0.020(2) 0.021(3) 0.023(2) -0.0048(19) -0.0043(17) 0.0082(17)
C12 0.017(2) 0.028(3) 0.029(2) 0.001(2) -0.0019(18) 0.0115(18)
C13 0.021(2) 0.030(3) 0.014(2) -0.003(2) 0.0011(18) 0.008(2)
C14 0.021(2) 0.011(2) 0.016(2) -0.0018(19) 0.0055(17) -0.0036(18)
C15 0.0119(19) 0.018(3) 0.019(3) 0.002(2) 0.0013(17) -0.0020(17)
C16 0.015(2) 0.017(3) 0.023(3) -0.007(2) -0.0044(18) 0.0011(18)
C17 0.017(2) 0.025(3) 0.022(3) -0.012(2) -0.0058(18) -0.0007(19)
C18 0.0109(19) 0.026(3) 0.017(2) 0.001(2) -0.0038(16) 0.0046(17)
C19 0.0108(19) 0.012(2) 0.019(2) -0.0024(19) 0.0023(16) 0.0014(16)
C20 0.0074(17) 0.022(3) 0.011(2) -0.003(2) -0.0014(15) -0.0023(17)
C21 0.020(2) 0.016(3) 0.020(2) -0.004(2) 0.0018(17) -0.0007(17)
C22 0.0149(19) 0.013(2) 0.021(2) 0.0023(19) 0.0022(17) 0.0060(17)
C23 0.0110(18) 0.020(3) 0.007(2) -0.0035(19) -0.0005(15) -0.0027(17)
C24 0.0110(19) 0.018(3) 0.018(2) 0.005(2) 0.0022(17) -0.0013(17)
C25 0.015(2) 0.031(3) 0.018(3) -0.009(2) 0.0004(18) -0.0003(19)
C26 0.017(2) 0.030(3) 0.013(2) -0.003(2) -0.0017(18) -0.0046(19)
C27 0.011(2) 0.030(3) 0.018(3) 0.003(2) -0.0043(17) 0.0025(18)
C28 0.0080(18) 0.019(3) 0.015(2) 0.006(2) 0.0009(16) -0.0029(16)
C29 0.0081(18) 0.015(2) 0.015(2) 0.0030(17) -0.0016(15) -0.0010(15)
C30 0.0112(18) 0.016(2) 0.0137(19) 0.0035(16) 0.0008(15) 0.0036(15)
C31 0.0146(19) 0.010(2) 0.020(2) 0.0020(17) 0.0020(16) 0.0033(15)
C32 0.018(2) 0.023(3) 0.023(3) -0.002(2) -0.0011(18) 0.0046(18)
C33 0.027(2) 0.024(3) 0.023(2) -0.004(2) -0.0014(19) 0.0102(19)
C34 0.016(2) 0.025(2) 0.023(2) -0.0026(18) -0.0020(17) 0.0091(17)
C35 0.014(2) 0.020(3) 0.023(3) -0.001(2) -0.0075(18) 0.0053(18)
C36 0.0111(19) 0.015(2) 0.016(2) 0.001(2) 0.0014(16) 0.0041(17)
C37 0.0136(19) 0.013(2) 0.010(2) 0.0011(19) -0.0018(16) 0.0008(17)
C38 0.016(2) 0.022(3) 0.019(2) -0.008(2) -0.0034(17) 0.0017(18)
C39 0.019(2) 0.029(3) 0.019(3) -0.001(2) -0.0074(18) -0.0027(19)
C40 0.0092(18) 0.019(3) 0.023(2) 0.001(2) -0.0046(16) 0.0033(16)
C41 0.0084(17) 0.014(2) 0.013(2) 0.0028(18) -0.0001(15) -0.0013(16)
C42 0.0102(17) 0.012(2) 0.008(2) 0.0025(18) -0.0001(14) 0.0001(15)
C43 0.0143(19) 0.020(3) 0.027(3) -0.006(2) 0.0015(17) 0.0028(17)
C44 0.0101(18) 0.017(2) 0.025(3) 0.006(2) 0.0012(17) 0.0037(17)
C45 0.031(3) 0.040(4) 0.025(3) -0.003(3) -0.001(2) -0.008(2)
C46 0.030(3) 0.026(3) 0.027(3) 0.006(2) 0.002(2) 0.003(2)

loop_
_atom_type_symbol
_atom_type_description
_atom_type_scat_dispersion_real
_atom_type_scat_dispersion_imag
_atom_type_scat_source
C C 0.0033 0.0016 'International Tables Vol C Tables 4.2.6.8 and 6.1.1.4'
H H 0.0000 0.0000 'International Tables Vol C Tables 4.2.6.8 and 6.1.1.4'
N N 0.0061 0.0033 'International Tables Vol C Tables 4.2.6.8 and 6.1.1.4'
O O 0.0106 0.0060 'International Tables Vol C Tables 4.2.6.8 and 6.1.1.4'
Mn Mn 0.3368 0.7283 'International Tables Vol C Tables 4.2.6.8 and 6.1.1.4'

loop_
_geom_angle_atom_site_label_1
_geom_angle_atom_site_label_2
_geom_angle_atom_site_label_3
_geom_angle
_geom_angle_site_symmetry_1
_geom_angle_site_symmetry_3
_geom_angle_publ_flag
O2 Mn1 O1 92.87(13) . . ?
O2 Mn1 N2 91.59(14) . . ?
O1 Mn1 N2 174.01(12) . . ?
O2 Mn1 N1 173.02(14) . . ?
O1 Mn1 N1 92.36(14) . . ?
N2 Mn1 N1 82.88(14) . . ?
O2 Mn1 N3 93.37(14) . . ?
O1 Mn1 N3 94.96(14) . . ?
N2 Mn1 N3 88.75(15) . . ?
N1 Mn1 N3 90.77(13) . . ?
O2 Mn1 O5 88.66(12) . . ?
O1 Mn1 O5 93.58(13) . . ?
N2 Mn1 O5 82.54(14) . . ?
N1 Mn1 O5 86.42(12) . . ?
N3 Mn1 O5 171.11(13) . . ?
O7 Mn2 O6 91.78(13) . . ?
O7 Mn2 N6 171.29(14) . . ?
O6 Mn2 N6 92.60(13) . . ?
O7 Mn2 N7 92.50(14) . . ?
O6 Mn2 N7 175.63(13) . . ?
N6 Mn2 N7 83.05(14) . . ?
O7 Mn2 N8 95.65(14) . . ?
O6 Mn2 N8 92.75(14) . . ?
N6 Mn2 N8 91.67(14) . . ?
N7 Mn2 N8 87.70(15) . . ?
O7 Mn2 O10 90.14(12) . . ?
O6 Mn2 O10 91.67(13) . . ?
N6 Mn2 O10 82.21(12) . . ?
N7 Mn2 O10 87.45(14) . . ?
N8 Mn2 O10 172.60(14) . . ?
C1 O1 Mn1 129.0(3) . . ?
C20 O2 Mn1 126.8(3) . . ?
C2 O3 C21 116.8(3) . . ?
C19 O4 C22 118.3(3) . . ?
C23 O6 Mn2 127.9(3) . . ?
C42 O7 Mn2 129.5(3) . . ?
C24 O8 C43 116.7(3) . . ?
C41 O9 C44 117.0(3) . . ?
C7 N1 C8 121.2(3) . . ?
C7 N1 Mn1 125.4(3) . . ?
C8 N1 Mn1 113.3(2) . . ?
C14 N2 C9 123.2(4) . . ?
C14 N2 Mn1 124.3(3) . . ?
C9 N2 Mn1 112.5(2) . . ?
N4 N3 Mn1 118.8(3) . . ?
N5 N4 N3 179.5(5) . . ?
C29 N6 C30 124.0(3) . . ?
C29 N6 Mn2 124.2(3) . . ?
C30 N6 Mn2 111.2(2) . . ?
C36 N7 C31 121.2(4) . . ?
C36 N7 Mn2 124.9(3) . . ?
C31 N7 Mn2 113.3(3) . . ?
N9 N8 Mn2 120.3(3) . . ?
N10 N9 N8 179.6(5) . . ?
O1 C1 C6 124.5(4) . . ?
O1 C1 C2 117.7(4) . . ?
C6 C1 C2 117.7(4) . . ?
O3 C2 C3 125.6(4) . . ?
O3 C2 C1 113.7(4) . . ?
C3 C2 C1 120.7(4) . . ?
C2 C3 C4 120.2(4) . . ?
C5 C4 C3 120.5(4) . . ?
C4 C5 C6 120.4(4) . . ?
C1 C6 C5 120.3(4) . . ?
C1 C6 C7 122.6(4) . . ?
C5 C6 C7 117.1(4) . . ?
N1 C7 C6 126.1(4) . . ?
N1 C8 C9 108.2(3) . . ?
N1 C8 C13 116.3(3) . . ?
C9 C8 C13 109.8(3) . . ?
N2 C9 C10 117.1(3) . . ?
N2 C9 C8 107.2(3) . . ?
C10 C9 C8 111.2(3) . . ?
C9 C10 C11 109.4(3) . . ?
C10 C11 C12 111.5(4) . . ?
C13 C12 C11 112.0(4) . . ?
C12 C13 C8 108.6(4) . . ?
N2 C14 C15 125.3(4) . . ?
C20 C15 C16 118.9(4) . . ?
C20 C15 C14 123.1(4) . . ?
C16 C15 C14 117.4(4) . . ?
C17 C16 C15 121.1(5) . . ?
C16 C17 C18 120.0(4) . . ?
C19 C18 C17 119.8(4) . . ?
O4 C19 C18 124.6(4) . . ?
O4 C19 C20 114.7(4) . . ?
C18 C19 C20 120.6(4) . . ?
O2 C20 C15 123.6(4) . . ?
O2 C20 C19 116.8(4) . . ?
C15 C20 C19 119.5(4) . . ?
O6 C23 C24 117.5(4) . . ?
O6 C23 C28 124.6(4) . . ?
C24 C23 C28 117.9(4) . . ?
O8 C24 C25 124.9(4) . . ?
O8 C24 C23 114.1(4) . . ?
C25 C24 C23 121.0(4) . . ?
C24 C25 C26 120.4(5) . . ?
C27 C26 C25 119.9(4) . . ?
C26 C27 C28 121.5(4) . . ?
C27 C28 C23 119.3(4) . . ?
C27 C28 C29 118.1(4) . . ?
C23 C28 C29 121.9(4) . . ?
N6 C29 C28 126.6(4) . . ?
N6 C30 C35 117.1(3) . . ?
N6 C30 C31 107.4(3) . . ?
C35 C30 C31 110.9(3) . . ?
N7 C31 C30 107.6(3) . . ?
N7 C31 C32 115.6(3) . . ?
C30 C31 C32 109.7(3) . . ?
C33 C32 C31 108.9(4) . . ?
C34 C33 C32 111.6(4) . . ?
C35 C34 C33 112.0(4) . . ?
C34 C35 C30 109.6(4) . . ?
N7 C36 C37 125.5(4) . . ?
C38 C37 C42 120.2(4) . . ?
C38 C37 C36 117.4(4) . . ?
C42 C37 C36 122.3(4) . . ?
C39 C38 C37 119.6(5) . . ?
C38 C39 C40 121.2(4) . . ?
C41 C40 C39 120.2(4) . . ?
O9 C41 C40 125.5(4) . . ?
O9 C41 C42 113.8(4) . . ?
C40 C41 C42 120.7(4) . . ?
O7 C42 C37 124.2(4) . . ?
O7 C42 C41 117.8(4) . . ?
C37 C42 C41 118.1(4) . . ?

loop_
_geom_bond_atom_site_label_1
_geom_bond_atom_site_label_2
_geom_bond_distance
_geom_bond_site_symmetry_2
_geom_bond_publ_flag
Mn1 O2 1.886(3) . ?
Mn1 O1 1.889(3) . ?
Mn1 N2 1.982(4) . ?
Mn1 N1 1.992(3) . ?
Mn1 N3 2.238(4) . ?
Mn1 O5 2.265(3) . ?
Mn2 O7 1.866(3) . ?
Mn2 O6 1.885(3) . ?
Mn2 N6 1.988(3) . ?
Mn2 N7 1.990(4) . ?
Mn2 N8 2.242(4) . ?
Mn2 O10 2.258(3) . ?
O1 C1 1.321(5) . ?
O2 C20 1.332(5) . ?
O3 C2 1.365(5) . ?
O3 C21 1.423(5) . ?
O4 C19 1.358(5) . ?
O4 C22 1.434(5) . ?
O6 C23 1.321(5) . ?
O7 C42 1.315(5) . ?
O8 C24 1.373(5) . ?
O8 C43 1.429(6) . ?
O9 C41 1.362(5) . ?
O9 C44 1.430(5) . ?
O11 C45 1.409(6) . ?
O12 C46 1.415(6) . ?
N1 C7 1.288(5) . ?
N1 C8 1.487(5) . ?
N2 C14 1.290(5) . ?
N2 C9 1.472(5) . ?
N3 N4 1.197(6) . ?
N4 N5 1.160(6) . ?
N6 C29 1.291(5) . ?
N6 C30 1.473(5) . ?
N7 C36 1.294(5) . ?
N7 C31 1.481(5) . ?
N8 N9 1.195(6) . ?
N9 N10 1.166(6) . ?
C1 C6 1.409(6) . ?
C1 C2 1.430(6) . ?
C2 C3 1.379(6) . ?
C3 C4 1.397(6) . ?
C4 C5 1.368(7) . ?
C5 C6 1.410(6) . ?
C6 C7 1.441(6) . ?
C8 C9 1.528(5) . ?
C8 C13 1.531(6) . ?
C9 C10 1.519(6) . ?
C10 C11 1.523(5) . ?
C11 C12 1.529(6) . ?
C12 C13 1.529(6) . ?
C14 C15 1.430(6) . ?
C15 C20 1.402(7) . ?
C15 C16 1.419(6) . ?
C16 C17 1.368(6) . ?
C17 C18 1.414(7) . ?
C18 C19 1.381(6) . ?
C19 C20 1.412(6) . ?
C23 C24 1.411(6) . ?
C23 C28 1.418(6) . ?
C24 C25 1.376(6) . ?
C25 C26 1.398(7) . ?
C26 C27 1.351(7) . ?
C27 C28 1.410(6) . ?
C28 C29 1.436(6) . ?
C30 C35 1.517(5) . ?
C30 C31 1.528(5) . ?
C31 C32 1.535(6) . ?
C32 C33 1.531(6) . ?
C33 C34 1.519(6) . ?
C34 C35 1.509(6) . ?
C36 C37 1.452(6) . ?
C37 C38 1.405(6) . ?
C37 C42 1.416(6) . ?
C38 C39 1.373(6) . ?
C39 C40 1.387(7) . ?
C40 C41 1.377(6) . ?
C41 C42 1.416(5) . ?
